data_1001575
loop_
_publ_author_name
'Martin, C'
'Huve, M'
'Van Tendeloo, G'
'Maignan, A'
'Michel, C'
'Hervieu, M'
'Raveau, B'

_publ_section_title
;
A mercury-based superconducting cuprate, intergrowth of the 2201 and
1201 structures Tl~2~HgBa~4~Cu~2~O~10+y~
;
_journal_coden_ASTM PHYCE6
_journal_name_full 'Physica C (Amsterdam) (152,1988-)'
_journal_page_first 274
_journal_page_last 278
_journal_paper_doi 10.1016/0921-4534(93)90590-M
_journal_volume 212
_journal_year 1993
_chemical_formula_structural 'Tl2 Hg Ba4 Cu2 O10'
_chemical_formula_sum 'Ba4 Cu2 Hg O10 Tl2'
_chemical_name_systematic
;
Dithallium(III) mercury tetrabarium dicopper oxide
;
_space_group_IT_number 139
_symmetry_cell_setting tetragonal
_symmetry_Int_Tables_number 139
_symmetry_space_group_name_Hall '-I 4 2'
_symmetry_space_group_name_H-M 'I 4/m m m'
_cell_angle_alpha 90
_cell_angle_beta 90
_cell_angle_gamma 90
_cell_formula_units_Z 2
_cell_length_a 3.8584(1)
_cell_length_b 3.8584(1)
_cell_length_c 42.2031(9)
_cell_volume 628.3
_refine_ls_R_factor_all 0.101
_cod_database_code 1001575

loop_
_symmetry_equiv_pos_as_xyz
x,y,z
-x,-y,z
-x,y,z
x,-y,z
-y,x,z
y,-x,z
y,x,z
-y,-x,z
-x,-y,-z
x,y,-z
x,-y,-z
-x,y,-z
y,-x,-z
-y,x,-z
-y,-x,-z
y,x,-z
1/2+x,1/2+y,1/2+z
1/2-x,1/2-y,1/2+z
1/2-x,1/2+y,1/2+z
1/2+x,1/2-y,1/2+z
1/2-y,1/2+x,1/2+z
1/2+y,1/2-x,1/2+z
1/2+y,1/2+x,1/2+z
1/2-y,1/2-x,1/2+z
1/2-x,1/2-y,1/2-z
1/2+x,1/2+y,1/2-z
1/2+x,1/2-y,1/2-z
1/2-x,1/2+y,1/2-z
1/2+y,1/2-x,1/2-z
1/2-y,1/2+x,1/2-z
1/2-y,1/2-x,1/2-z
1/2+y,1/2+x,1/2-z

loop_
_atom_site_label
_atom_site_type_symbol
_atom_site_symmetry_multiplicity
_atom_site_Wyckoff_symbol
_atom_site_fract_x
_atom_site_fract_y
_atom_site_fract_z
_atom_site_occupancy
_atom_site_attached_hydrogens
_atom_site_calc_flag
Hg1 Hg2+ 2 a 0. 0. 0. 1. 0 d
Tl1 Tl3+ 4 e 0. 0. 0.2240(1) 1. 0 d
Cu1 Cu2+ 4 e 0. 0. 0.1134(4) 1. 0 d
Ba1 Ba2+ 4 e 0.5 0.5 0.0673(2) 1. 0 d
Ba2 Ba2+ 4 e 0.5 0.5 0.1598(1) 1. 0 d
O1 O2- 4 e 0. 0. 0.050(1) 1. 0 d
O2 O2- 8 g 0.5 0. 0.114(1) 1. 0 d
O3 O2- 4 e 0. 0. 0.180(1) 1. 0 d
O4 O2- 4 e 0.5 0.5 0.229(1) 1. 0 d

loop_
_atom_type_symbol
_atom_type_oxidation_number
Hg2+ 2.000
Tl3+ 3.000
Cu2+ 2.000
Ba2+ 2.000
O2- -2.000
